data_1010837
_chemical_name_systematic 'Zinc dichromium sulfide'
_chemical_formula_structural 'Zn Cr2 S4'
_chemical_formula_sum 'Cr2 S4 Zn'
_publ_section_title
;
Austauschreaktionen zwischen fein verteilten kristallinen Phasen und
Gasen.
;

loop_
_publ_author_name
'Hertel, E'
'Holt, H von'

_journal_name_full
;
Zeitschrift fuer Physikalische Chemie, Abteilung B: Chemie der
Elementarprozesse, Aufbau der Materie
;
_journal_coden_ASTM ZPCBAL
_journal_volume 28
_journal_year 1935
_journal_page_first 393
_journal_page_last 401
_cell_length_a 9.8
_cell_length_b 9.8
_cell_length_c 9.8
_cell_angle_alpha 90
_cell_angle_beta 90
_cell_angle_gamma 90
_cell_volume 941.2
_cell_formula_units_Z 8

loop_
_atom_site_label
_atom_site_fract_x
_atom_site_fract_y
_atom_site_fract_z
? ? ? ?

_cod_database_code 1010837
_journal_paper_doi 10.1524/zpch.1961.28.5_6.393
